data_7708376
loop_
_publ_author_name
'Shephard, Angus'
'Ali, Safaa'
'Wang, Jun'
'Guo, Zhifang'
'Davies, Murray S.'
'Deacon, Glen B.'
'Junk, Peter Courtney'

_publ_section_title
;
 New lanthanoid biphenolate complexes, their further reactivity with
 trimethylaluminium and catalytic activity for the polymerisation of
 rac-lactide
;
_journal_name_full 'Dalton Transactions'
_journal_paper_doi 10.1039/D1DT02513A
_journal_year 2021
_chemical_formula_moiety 'C54 H77 O6 Y, C7 H8'
_chemical_formula_sum 'C61 H85 O6 Y'
_chemical_formula_weight 1003.19
_space_group_crystal_system triclinic
_space_group_IT_number 2
_space_group_name_Hall '-P 1'
_space_group_name_H-M_alt 'P -1'
_atom_sites_solution_hydrogens mixed
_atom_sites_solution_primary dual
_audit_creation_date 2021-08-21
_audit_creation_method
;
Olex2 1.3
(compiled 2020.11.12 svn.r5f609507 for OlexSys, GUI svn.r6272)
;
_audit_update_record
;
2021-09-16 deposited with the CCDC.	2021-09-21 downloaded from the CCDC.
;
_cell_angle_alpha 106.74(3)
_cell_angle_beta 106.42(3)
_cell_angle_gamma 93.08(3)
_cell_formula_units_Z 2
_cell_length_a 12.386(3)
_cell_length_b 14.465(3)
_cell_length_c 17.062(3)
_cell_measurement_reflns_used 7923
_cell_measurement_temperature 100(2)
_cell_measurement_theta_max 25
_cell_measurement_theta_min 2
_cell_volume 2777.4(13)
_computing_cell_refinement 'XDS (Kabsch, 1993)'
_computing_data_collection 'BluIce (McPhillips, 2002)'
_computing_data_reduction 'XDS (Kabsch, 1993)'
_computing_molecular_graphics 'Olex2 1.3 (Dolomanov et al., 2009)'
_computing_publication_material 'Olex2 1.3 (Dolomanov et al., 2009)'
_computing_structure_refinement 'SHELXL 2018/3 (Sheldrick, 2015)'
_computing_structure_solution 'SHELXT 2018/2 (Sheldrick, 2018)'
_diffrn_ambient_temperature 100(2)
_diffrn_measured_fraction_theta_full 0.917
_diffrn_measured_fraction_theta_max 0.917
_diffrn_measurement_device_type 'ADSC Quantum 210r'
_diffrn_measurement_method 'Phi Scan'
_diffrn_radiation_monochromator 'Silicon Double Crystal'
_diffrn_radiation_type Synchrotron
_diffrn_radiation_wavelength 0.71073
_diffrn_reflns_av_R_equivalents 0.0404
_diffrn_reflns_av_unetI/netI 0.0325
_diffrn_reflns_Laue_measured_fraction_full 0.917
_diffrn_reflns_Laue_measured_fraction_max 0.917
_diffrn_reflns_limit_h_max 14
_diffrn_reflns_limit_h_min -14
_diffrn_reflns_limit_k_max 17
_diffrn_reflns_limit_k_min -17
_diffrn_reflns_limit_l_max 20
_diffrn_reflns_limit_l_min -20
_diffrn_reflns_number 34526
_diffrn_reflns_point_group_measured_fraction_full 0.917
_diffrn_reflns_point_group_measured_fraction_max 0.917
_diffrn_reflns_theta_full 25.026
_diffrn_reflns_theta_max 25.026
_diffrn_reflns_theta_min 1.312
_diffrn_source 'MX1 Beamline Australian Synchrotron'
_exptl_absorpt_coefficient_mu 1.098
_exptl_absorpt_correction_T_max 0.9
_exptl_absorpt_correction_T_min 0.8
_exptl_absorpt_correction_type multi-scan
_exptl_absorpt_process_details 'XDS (Kabsch, 1993)'
_exptl_crystal_colour brown
_exptl_crystal_colour_primary brown
_exptl_crystal_density_diffrn 1.200
_exptl_crystal_description block
_exptl_crystal_F_000 1076
_exptl_crystal_size_max 0.2
_exptl_crystal_size_mid 0.15
_exptl_crystal_size_min 0.1
_refine_diff_density_max 1.182
_refine_diff_density_min -0.815
_refine_diff_density_rms 0.067
_refine_ls_extinction_coef 0.0177(10)
_refine_ls_extinction_expression Fc^*^=kFc[1+0.001xFc^2^\l^3^/sin(2\q)]^-1/4^
_refine_ls_extinction_method 'SHELXL-2018/3 (Sheldrick 2018)'
_refine_ls_goodness_of_fit_ref 1.030
_refine_ls_hydrogen_treatment mixed
_refine_ls_matrix_type full
_refine_ls_number_parameters 716
_refine_ls_number_reflns 9003
_refine_ls_number_restraints 283
_refine_ls_restrained_S_all 1.105
_refine_ls_R_factor_all 0.0492
_refine_ls_R_factor_gt 0.0413
_refine_ls_shift/su_max 0.001
_refine_ls_shift/su_mean 0.000
_refine_ls_structure_factor_coef Fsqd
_refine_ls_weighting_details 'w=1/[\s^2^(Fo^2^)+(0.0745P)^2^+1.1646P] where P=(Fo^2^+2Fc^2^)/3'
_refine_ls_weighting_scheme calc
_refine_ls_wR_factor_gt 0.1052
_refine_ls_wR_factor_ref 0.1104
_reflns_Friedel_coverage 0.000
_reflns_number_gt 7923
_reflns_number_total 9003
_reflns_threshold_expression 'I > 2\s(I)'
_cod_data_source_file d1dt02513a2.cif
_cod_data_source_block 1b
_cod_original_cell_volume 2777.3(11)
_cod_database_code 7708376
_shelx_shelxl_version_number 2018/3
_shelx_space_group_comment
;
The symmetry employed for this shelxl refinement is uniquely defined
by the following loop, which should always be used as a source of
symmetry information in preference to the above space-group names.
They are only intended as comments.
;
_shelx_estimated_absorpt_t_max 0.898
_shelx_estimated_absorpt_t_min 0.810
_olex2_refinement_description
;
1. Others
 Fixed Sof: H51A(0.7) H51B(0.7) H51C(0.3) H51D(0.3) H50A(0.75) H50B(0.75)
 H50C(0.25) H50D(0.25) H53A(0.7) H53B(0.7) H53C(0.3) H53D(0.3) H48A(0.75)
 H48B(0.75) H48C(0.25) H48D(0.25) C49(0.75) H49A(0.75) H49B(0.75) C52(0.68)
 H52A(0.68) H52B(0.68) C55(0.5) H55A(0.5) H55B(0.5) H55C(0.5) C56(0.5) C57(0.5)
 H57(0.5) C58(0.5) H58(0.5) C59(0.5) H59(0.5) C60(0.5) H60(0.5) C61(0.5)
 H61(0.5) C52A(0.32) H52C(0.32) H52D(0.32) C65(0.5) H65(0.5) C66(0.5) H66(0.5)
 C67(0.5) H67(0.5) C68(0.5) H68(0.5) C63(0.5) C64(0.5) H64(0.5) C62(0.5)
 H62A(0.5) H62B(0.5) H62C(0.5) C49A(0.25) H49C(0.25) H49D(0.25)
 Fixed Uiso: H1(0.036) H6(0.029) H3A(0.041) H3B(0.041) H3C(0.041) H16(0.032)
 H39(0.035) H2A(0.045) H2B(0.045) H2C(0.045) H8(0.031) H22A(0.043) H22B(0.043)
 H22C(0.043) H29(0.034) H37(0.039) H14(0.031) H47A(0.034) H47B(0.034)
 H31(0.033) H1A(0.04) H1B(0.04) H1C(0.04) H45A(0.043) H45B(0.043) H45C(0.043)
 H35A(0.031) H35B(0.031) H51A(0.042) H51B(0.042) H51C(0.042) H51D(0.042)
 H46A(0.046) H46B(0.046) H46C(0.046) H50A(0.039) H50B(0.039) H50C(0.039)
 H50D(0.039) H25A(0.058) H25B(0.058) H25C(0.058) H54A(0.035) H54B(0.035)
 H21A(0.049) H21B(0.049) H21C(0.049) H11A(0.064) H11B(0.064) H11C(0.064)
 H12A(0.03) H12B(0.03) H34A(0.063) H34B(0.063) H34C(0.063) H24A(0.056)
 H24B(0.056) H24C(0.056) H44A(0.05) H44B(0.05) H44C(0.05) H26A(0.058)
 H26B(0.058) H26C(0.058) H23A(0.05) H23B(0.05) H23C(0.05) H19A(0.055)
 H19B(0.055) H19C(0.055) H53A(0.051) H53B(0.051) H53C(0.051) H53D(0.051)
 H48A(0.056) H48B(0.056) H48C(0.056) H48D(0.056) H42A(0.081) H42B(0.081)
 H42C(0.081) H49A(0.05) H49B(0.05) H52A(0.043) H52B(0.043) H55A(0.152)
 H55B(0.152) H55C(0.152) H57(0.084) H58(0.112) H59(0.138) H60(0.14) H61(0.115)
 H52C(0.042) H52D(0.042) H65(0.061) H66(0.052) H67(0.054) H68(0.062) H64(0.066)
 H62A(0.087) H62B(0.087) H62C(0.087) H49C(0.04) H49D(0.04)
 Fixed X: H6(0.897205) H3A(0.671931) H3B(0.662814) H3C(0.587711) H16(0.195845)
 H39(0.334198) H2A(0.933887) H2B(0.874279) H2C(0.874804) H8(0.728217)
 H22A(0.143148) H22B(0.043611) H22C(0.173867) H29(0.183818) H37(0.068971)
 H14(0.52743) H47A(0.489722) H47B(0.469791) H31(0.101436) H1A(0.817159)
 H1B(0.760078) H1C(0.681594) H45A(0.661251) H45B(0.569967) H45C(0.569579)
 H35A(0.080624) H35B(0.196333) H51A(0.2102) H51B(0.296258) H51C(0.335055)
 H51D(0.218103) H46A(0.506258) H46B(0.465537) H46C(0.597128) H50A(0.631245)
 H50B(0.703015) H50C(0.632464) H50D(0.684796) H25A(0.240797) H25B(0.134596)
 H25C(0.238259) H54A(0.470835) H54B(0.341723) H21A(0.119188) H21B(-0.000166)
 H21C(0.104705) H11A(0.987895) H11B(0.898386) H11C(0.948453) H12A(0.568447)
 H12B(0.512589) H34A(0.037262) H34B(0.055221) H34C(0.154871) H24A(0.423178)
 H24B(0.444341) H24C(0.43244) H44A(0.611264) H44B(0.482855) H44C(0.51967)
 H26A(0.280766) H26B(0.293759) H26C(0.17175) H23A(0.02892) H23B(-0.043556)
 H23C(0.050867) H19A(0.366616) H19B(0.322675) H19C(0.455521) H53A(0.324308)
 H53B(0.457185) H53C(0.452757) H53D(0.368229) H48A(0.680889) H48B(0.631687)
 H48C(0.635608) H48D(0.659268) H42A(0.059962) H42B(0.073147) H42C(0.161423)
 H49A(0.67015) H49B(0.776482) H52A(0.422644) H52B(0.303014) H55A(-0.099668)
 H55B(-0.155025) H55C(-0.208733) H57(-0.146495) H58(-0.032257) H59(0.124759)
 H60(0.169667) H61(0.049649) H52C(0.196852) H52D(0.268888) H65(0.025952)
 H66(0.165928) H67(0.110933) H68(-0.077697) H64(-0.163748) H62A(-0.240416)
 H62B(-0.246305) H62C(-0.258071) H49C(0.767921) H49D(0.770958)
 Fixed Y: H6(0.921274) H3A(1.001147) H3B(1.014027) H3C(0.923889) H16(0.773472)
 H39(0.800267) H2A(0.93679) H2B(1.025727) H2C(1.002029) H8(0.731658)
 H22A(0.862485) H22B(0.793517) H22C(0.786355) H29(0.263621) H37(0.659379)
 H14(0.742592) H47A(0.559262) H47B(0.464858) H31(0.482826) H1A(0.79186)
 H1B(0.862545) H1C(0.784688) H45A(0.782144) H45B(0.694658) H45C(0.724398)
 H35A(0.637768) H35B(0.672523) H51A(0.898599) H51B(0.881062) H51C(0.917656)
 H51D(0.863303) H46A(0.88237) H46B(0.95302) H46C(0.940998) H50A(0.54586)
 H50B(0.630123) H50C(0.514727) H50D(0.628415) H25A(0.368068) H25B(0.381218)
 H25C(0.468457) H54A(0.907684) H54B(0.896231) H21A(0.614079) H21B(0.607757)
 H21C(0.567746) H11A(0.821099) H11B(0.830808) H11C(0.924499) H12A(0.617471)
 H12B(0.63174) H34A(0.318126) H34B(0.230116) H34C(0.274737) H24A(0.459907)
 H24B(0.36021) H24C(0.365498) H44A(0.893253) H44B(0.912198) H44C(0.81)
 H26A(0.225093) H26B(0.217496) H26C(0.223776) H23A(0.686598) H23B(0.731106)
 H23C(0.801202) H19A(0.741183) H19B(0.841419) H19C(0.833367) H53A(1.043997)
 H53B(1.059438) H53C(1.046576) H53D(1.059327) H48A(0.553798) H48B(0.438794)
 H48C(0.429495) H48D(0.527811) H42A(0.779387) H42B(0.668957) H42C(0.756919)
 H49A(0.427592) H49B(0.5069) H52A(1.021622) H52B(1.058234) H55A(1.025934)
 H55B(0.920057) H55C(1.01444) H57(1.094336) H58(1.107602) H59(1.025284)
 H60(0.932282) H61(0.912776) H52C(0.983872) H52D(1.043259) H65(0.40416)
 H66(0.50197) H67(0.602914) H68(0.625436) H64(0.42637) H62A(0.482061)
 H62B(0.461216) H62C(0.567631) H49C(0.602119) H49D(0.495388)
 Fixed Z: H6(0.532635) H3A(0.318788) H3B(0.412952) H3C(0.332698) H16(0.575038)
 H39(-0.11138) H2A(0.417646) H2B(0.458437) H2C(0.360967) H8(0.603665)
 H22A(0.400361) H22B(0.318358) H22C(0.323797) H29(0.025207) H37(-0.079784)
 H14(0.625403) H47A(0.076773) H47B(0.105788) H31(-0.070352) H1A(0.299977)
 H1B(0.248487) H1C(0.266579) H45A(0.072386) H45B(0.000015) H45C(0.097823)
 H35A(0.053869) H35B(0.132307) H51A(0.23573) H51B(0.179015) H51C(0.201454)
 H51D(0.200016) H46A(0.163258) H46B(0.107156) H46C(0.137796) H50A(0.306988)
 H50B(0.290157) H50C(0.283029) H50D(0.311709) H25A(0.307924) H25B(0.234725)
 H25C(0.285991) H54A(0.410774) H54B(0.412573) H21A(0.288779) H21B(0.307343)
 H21C(0.360469) H11A(0.653501) H11B(0.706103) H11C(0.688499) H12A(0.497651)
 H12B(0.406226) H34A(-0.16301) H34B(-0.123609) H34C(-0.150654) H24A(0.253921)
 H24B(0.192945) H24C(0.285068) H44A(-0.007095) H44B(-0.041525) H44C(-0.084045)
 H26A(0.218723) H26B(0.126469) H26C(0.140728) H23A(0.477696) H23B(0.407296)
 H23C(0.492142) H19A(0.728654) H19B(0.721608) H19C(0.742445) H53A(0.402801)
 H53B(0.411244) H53C(0.371323) H53D(0.42955) H48A(0.104242) H48B(0.068832)
 H48C(0.094685) H48D(0.072707) H42A(-0.184708) H42B(-0.229799) H42C(-0.224999)
 H49A(0.206311) H49B(0.221132) H52A(0.270883) H52B(0.274465) H55A(0.166076)
 H55B(0.098881) H55C(0.084747) H57(-0.000524) H58(-0.084326) H59(-0.081236)
 H60(0.012509) H61(0.090879) H52C(0.300203) H52D(0.259837) H65(0.394453)
 H66(0.520317) H67(0.630039) H68(0.612034) H64(0.373949) H62A(0.513586)
 H62B(0.41501) H62C(0.471122) H49C(0.201741) H49D(0.213029)
;
_olex2_submission_special_instructions 'No special instructions were received'

loop_
_space_group_symop_operation_xyz
'x, y, z'
'-x, -y, -z'

loop_
_atom_site_label
_atom_site_type_symbol
_atom_site_fract_x
_atom_site_fract_y
_atom_site_fract_z
_atom_site_U_iso_or_equiv
_atom_site_adp_type
_atom_site_occupancy
_atom_site_site_symmetry_order
_atom_site_calc_flag
_atom_site_refinement_flags_posn
_atom_site_refinement_flags_adp
_atom_site_refinement_flags_occupancy
_atom_site_disorder_assembly
_atom_site_disorder_group
Y1 Y 0.41541(2) 0.69534(2) 0.24681(2) 0.01812(10) Uani 1 1 d D . . . .
O2 O 0.56414(14) 0.76264(12) 0.35064(11) 0.0226(4) Uani 1 1 d . . . . .
O1 O 0.32942(14) 0.67871(13) 0.35329(11) 0.0238(4) Uani 1 1 d D . . . .
H1 H 0.2986(16) 0.6199(9) 0.3289(10) 0.036 Uiso 1 1 d D U . . .
O4 O 0.39300(14) 0.72370(13) 0.12914(11) 0.0228(4) Uani 1 1 d . . . . .
O3 O 0.28798(15) 0.56511(12) 0.20643(11) 0.0244(4) Uani 1 1 d . . . . .
O5 O 0.54254(15) 0.58785(13) 0.20643(12) 0.0263(4) Uani 1 1 d . . . . .
O6 O 0.35476(15) 0.85042(13) 0.29166(12) 0.0261(4) Uani 1 1 d . . . . .
C17 C 0.2404(2) 0.72691(18) 0.46650(17) 0.0233(5) Uani 1 1 d . . . . .
C6 C 0.8324(2) 0.87500(19) 0.52024(17) 0.0243(5) Uani 1 1 d . . . . .
H6 H 0.897205 0.921274 0.532635 0.029 Uiso 1 1 calc R U . . .
C20 C 0.1210(2) 0.71980(19) 0.40227(18) 0.0261(6) Uani 1 1 d . . . . .
C7 C 0.8271(2) 0.8306(2) 0.58140(18) 0.0274(6) Uani 1 1 d . . . . .
C18 C 0.3362(2) 0.70290(18) 0.43983(16) 0.0220(5) Uani 1 1 d D . . . .
C5 C 0.7463(2) 0.85484(18) 0.44068(17) 0.0213(5) Uani 1 1 d . . . . .
C36 C 0.2147(2) 0.68444(19) 0.01969(18) 0.0255(6) Uani 1 1 d . . . . .
C3 C 0.6612(2) 0.96656(19) 0.35831(18) 0.0270(6) Uani 1 1 d . . . . .
H3A H 0.671931 1.001147 0.318788 0.041 Uiso 1 1 calc R U . . .
H3B H 0.662814 1.014027 0.412952 0.041 Uiso 1 1 calc R U . . .
H3C H 0.587711 0.923889 0.332698 0.041 Uiso 1 1 calc R U . . .
C13 C 0.4429(2) 0.70552(18) 0.49836(17) 0.0226(5) Uani 1 1 d . . . . .
C16 C 0.2586(2) 0.75726(19) 0.55489(18) 0.0269(6) Uani 1 1 d . . . . .
H16 H 0.195845 0.773472 0.575038 0.032 Uiso 1 1 calc R U . . .
C28 C 0.2321(2) 0.39602(19) 0.11726(17) 0.0247(5) Uani 1 1 d . . . . .
C39 C 0.3039(2) 0.7712(2) -0.07736(18) 0.0290(6) Uani 1 1 d . . . . .
H39 H 0.334198 0.800267 -0.111380 0.035 Uiso 1 1 calc R U . . .
C40 C 0.3764(2) 0.77180(19) 0.00267(17) 0.0238(5) Uani 1 1 d . . . . .
C2 C 0.8703(2) 0.9735(2) 0.40576(18) 0.0297(6) Uani 1 1 d . . . . .
H2A H 0.933887 0.936790 0.417646 0.045 Uiso 1 1 calc R U . . .
H2B H 0.874279 1.025727 0.458437 0.045 Uiso 1 1 calc R U . . .
H2C H 0.874804 1.002029 0.360967 0.045 Uiso 1 1 calc R U . . .
C8 C 0.7324(2) 0.76345(19) 0.56281(17) 0.0257(6) Uani 1 1 d . . . . .
H8 H 0.728217 0.731658 0.603665 0.031 Uiso 1 1 calc R U . . .
C22 C 0.1203(2) 0.7976(2) 0.35712(18) 0.0283(6) Uani 1 1 d . . . . .
H22A H 0.143148 0.862485 0.400361 0.043 Uiso 1 1 calc R U . . .
H22B H 0.043611 0.793517 0.318358 0.043 Uiso 1 1 calc R U . . .
H22C H 0.173867 0.786355 0.323797 0.043 Uiso 1 1 calc R U . . .
C29 C 0.1849(2) 0.3316(2) 0.03386(18) 0.0286(6) Uani 1 1 d . . . . .
H29 H 0.183818 0.263621 0.025207 0.034 Uiso 1 1 calc R U . . .
C37 C 0.1468(2) 0.6874(2) -0.05939(19) 0.0324(6) Uani 1 1 d . . . . .
H37 H 0.068971 0.659379 -0.079784 0.039 Uiso 1 1 calc R U . . .
C4 C 0.7575(2) 0.90466(19) 0.37479(17) 0.0235(5) Uani 1 1 d . . . . .
C14 C 0.4549(2) 0.73825(19) 0.58512(17) 0.0262(6) Uani 1 1 d . . . . .
H14 H 0.527430 0.742592 0.625403 0.031 Uiso 1 1 calc R U . . .
C47 C 0.5225(2) 0.5250(2) 0.11854(18) 0.0286(6) Uani 1 1 d . . . . .
H47A H 0.489722 0.559262 0.076773 0.034 Uiso 1 1 calc R U . . .
H47B H 0.469791 0.464858 0.105788 0.034 Uiso 1 1 calc R U . . .
C31 C 0.1358(2) 0.4609(2) -0.02300(18) 0.0279(6) Uani 1 1 d . . . . .
H31 H 0.101436 0.482826 -0.070352 0.033 Uiso 1 1 calc R U . . .
C27 C 0.2769(2) 0.3574(2) 0.19403(19) 0.0299(6) Uani 1 1 d . . . . .
C32 C 0.1809(2) 0.52881(19) 0.05843(17) 0.0236(5) Uani 1 1 d . . . . .
C10 C 0.6496(2) 0.78628(18) 0.42426(16) 0.0210(5) Uani 1 1 d . . . . .
C1 C 0.7537(2) 0.8292(2) 0.28982(17) 0.0264(6) Uani 1 1 d . . . . .
H1A H 0.817159 0.791860 0.299977 0.040 Uiso 1 1 calc R U . . .
H1B H 0.760078 0.862545 0.248487 0.040 Uiso 1 1 calc R U . . .
H1C H 0.681594 0.784688 0.266579 0.040 Uiso 1 1 calc R U . . .
C45 C 0.5827(2) 0.7492(2) 0.05305(19) 0.0288(6) Uani 1 1 d . . . . .
H45A H 0.661251 0.782144 0.072386 0.043 Uiso 1 1 calc R U . . .
H45B H 0.569967 0.694658 0.000015 0.043 Uiso 1 1 calc R U . . .
H45C H 0.569579 0.724398 0.097823 0.043 Uiso 1 1 calc R U . . .
C35 C 0.1634(2) 0.63493(19) 0.07037(18) 0.0259(6) Uani 1 1 d . . . . .
H35A H 0.080624 0.637768 0.053869 0.031 Uiso 1 1 calc R U . . .
H35B H 0.196333 0.672523 0.132307 0.031 Uiso 1 1 calc R U . . .
C41 C 0.3304(2) 0.72703(18) 0.05209(16) 0.0211(5) Uani 1 1 d . . . . .
C51 C 0.2912(2) 0.9041(2) 0.2382(2) 0.0350(7) Uani 1 1 d . . . . .
H51A H 0.210200 0.898599 0.235730 0.042 Uiso 0.7 1 calc R U P A 1
H51B H 0.296258 0.881062 0.179015 0.042 Uiso 0.7 1 calc R U P A 1
H51C H 0.335055 0.917656 0.201454 0.042 Uiso 0.3 1 calc R U P B 2
H51D H 0.218103 0.863303 0.200016 0.042 Uiso 0.3 1 calc R U P B 2
C33 C 0.2350(2) 0.49740(19) 0.12886(16) 0.0224(5) Uani 1 1 d . . . . .
C15 C 0.3645(2) 0.7652(2) 0.61571(18) 0.0277(6) Uani 1 1 d . . . . .
C38 C 0.1899(2) 0.7301(2) -0.10931(19) 0.0344(7) Uani 1 1 d . . . . .
C43 C 0.5000(2) 0.82202(19) 0.03566(17) 0.0255(6) Uani 1 1 d . . . . .
C30 C 0.1394(2) 0.3621(2) -0.03736(18) 0.0297(6) Uani 1 1 d . . . . .
C46 C 0.5189(2) 0.9073(2) 0.11843(18) 0.0303(6) Uani 1 1 d . . . . .
H46A H 0.506258 0.882370 0.163258 0.046 Uiso 1 1 calc R U . . .
H46B H 0.465537 0.953020 0.107156 0.046 Uiso 1 1 calc R U . . .
H46C H 0.597128 0.940998 0.137796 0.046 Uiso 1 1 calc R U . . .
C50 C 0.6472(2) 0.5696(2) 0.26189(19) 0.0325(6) Uani 1 1 d . . . . .
H50A H 0.631245 0.545860 0.306988 0.039 Uiso 0.75 1 calc R U P C 1
H50B H 0.703015 0.630123 0.290157 0.039 Uiso 0.75 1 calc R U P C 1
H50C H 0.632464 0.514727 0.283029 0.039 Uiso 0.25 1 calc R U P D 2
H50D H 0.684796 0.628415 0.311709 0.039 Uiso 0.25 1 calc R U P D 2
C25 C 0.2172(3) 0.3974(2) 0.2618(2) 0.0387(7) Uani 1 1 d . . . . .
H25A H 0.240797 0.368068 0.307924 0.058 Uiso 1 1 calc R U . . .
H25B H 0.134596 0.381218 0.234725 0.058 Uiso 1 1 calc R U . . .
H25C H 0.238259 0.468457 0.285991 0.058 Uiso 1 1 calc R U . . .
C54 C 0.3916(2) 0.91381(19) 0.38125(18) 0.0290(6) Uani 1 1 d . . . . .
H54A H 0.470835 0.907684 0.410774 0.035 Uiso 1 1 calc R U . . .
H54B H 0.341723 0.896231 0.412573 0.035 Uiso 1 1 calc R U . . .
C21 C 0.0827(2) 0.6181(2) 0.3334(2) 0.0329(6) Uani 1 1 d . . . . .
H21A H 0.119188 0.614079 0.288779 0.049 Uiso 1 1 calc DR U . . .
H21B H -0.000166 0.607757 0.307343 0.049 Uiso 1 1 calc R U . . .
H21C H 0.104705 0.567746 0.360469 0.049 Uiso 1 1 calc R U . . .
C11 C 0.9240(2) 0.8538(3) 0.6647(2) 0.0426(8) Uani 1 1 d . . . . .
H11A H 0.987895 0.821099 0.653501 0.064 Uiso 1 1 calc R U . . .
H11B H 0.898386 0.830808 0.706103 0.064 Uiso 1 1 calc R U . . .
H11C H 0.948453 0.924499 0.688499 0.064 Uiso 1 1 calc R U . . .
C9 C 0.6428(2) 0.74081(18) 0.48623(17) 0.0233(5) Uani 1 1 d . . . . .
C12 C 0.5417(2) 0.66629(19) 0.46898(18) 0.0246(5) Uani 1 1 d . . . . .
H12A H 0.568447 0.617471 0.497651 0.030 Uiso 1 1 calc R U . . .
H12B H 0.512589 0.631740 0.406226 0.030 Uiso 1 1 calc R U . . .
C34 C 0.0926(3) 0.2900(2) -0.1264(2) 0.0417(7) Uani 1 1 d . . . . .
H34A H 0.037262 0.318126 -0.163010 0.063 Uiso 1 1 calc R U . . .
H34B H 0.055221 0.230116 -0.123609 0.063 Uiso 1 1 calc R U . . .
H34C H 0.154871 0.274737 -0.150654 0.063 Uiso 1 1 calc R U . . .
C24 C 0.4059(2) 0.3886(2) 0.2352(2) 0.0371(7) Uani 1 1 d . . . . .
H24A H 0.423178 0.459907 0.253921 0.056 Uiso 1 1 calc R U . . .
H24B H 0.444341 0.360210 0.192945 0.056 Uiso 1 1 calc R U . . .
H24C H 0.432440 0.365498 0.285068 0.056 Uiso 1 1 calc R U . . .
C44 C 0.5313(2) 0.8631(2) -0.03025(19) 0.0331(6) Uani 1 1 d . . . . .
H44A H 0.611264 0.893253 -0.007095 0.050 Uiso 1 1 calc R U . . .
H44B H 0.482855 0.912198 -0.041525 0.050 Uiso 1 1 calc R U . . .
H44C H 0.519670 0.810000 -0.084045 0.050 Uiso 1 1 calc R U . . .
C26 C 0.2537(3) 0.2459(2) 0.1676(2) 0.0387(7) Uani 1 1 d . . . . .
H26A H 0.280766 0.225093 0.218723 0.058 Uiso 1 1 calc R U . . .
H26B H 0.293759 0.217496 0.126469 0.058 Uiso 1 1 calc R U . . .
H26C H 0.171750 0.223776 0.140728 0.058 Uiso 1 1 calc R U . . .
C23 C 0.0312(2) 0.7362(2) 0.4491(2) 0.0331(6) Uani 1 1 d . . . . .
H23A H 0.028920 0.686598 0.477696 0.050 Uiso 1 1 calc R U . . .
H23B H -0.043556 0.731106 0.407296 0.050 Uiso 1 1 calc R U . . .
H23C H 0.050867 0.801202 0.492142 0.050 Uiso 1 1 calc R U . . .
C19 C 0.3786(3) 0.7981(2) 0.71031(19) 0.0367(7) Uani 1 1 d . . . . .
H19A H 0.366616 0.741183 0.728654 0.055 Uiso 1 1 calc R U . . .
H19B H 0.322675 0.841419 0.721608 0.055 Uiso 1 1 calc R U . . .
H19C H 0.455521 0.833367 0.742445 0.055 Uiso 1 1 calc R U . . .
C53 C 0.3835(3) 1.0168(2) 0.3781(2) 0.0422(8) Uani 1 1 d . . . . .
H53A H 0.324308 1.043997 0.402801 0.051 Uiso 0.7 1 calc R U P E 1
H53B H 0.457185 1.059438 0.411244 0.051 Uiso 0.7 1 calc R U P E 1
H53C H 0.452757 1.046576 0.371323 0.051 Uiso 0.3 1 calc R U P F 2
H53D H 0.368229 1.059327 0.429550 0.051 Uiso 0.3 1 calc R U P F 2
C48 C 0.6377(3) 0.5012(3) 0.1144(2) 0.0469(8) Uani 1 1 d . . . . .
H48A H 0.680889 0.553798 0.104242 0.056 Uiso 0.75 1 calc R U P G 1
H48B H 0.631687 0.438794 0.068832 0.056 Uiso 0.75 1 calc R U P G 1
H48C H 0.635608 0.429495 0.094685 0.056 Uiso 0.25 1 calc R U P H 2
H48D H 0.659268 0.527811 0.072707 0.056 Uiso 0.25 1 calc R U P H 2
C42 C 0.1145(3) 0.7342(3) -0.1947(2) 0.0537(10) Uani 1 1 d . . . . .
H42A H 0.059962 0.779387 -0.184708 0.081 Uiso 1 1 calc R U . . .
H42B H 0.073147 0.668957 -0.229799 0.081 Uiso 1 1 calc R U . . .
H42C H 0.161423 0.756919 -0.224999 0.081 Uiso 1 1 calc R U . . .
C49 C 0.6925(4) 0.4934(4) 0.2042(3) 0.0420(11) Uani 0.75 1 d . . P I 1
H49A H 0.670150 0.427592 0.206311 0.050 Uiso 0.75 1 calc R U P I 1
H49B H 0.776482 0.506900 0.221132 0.050 Uiso 0.75 1 calc R U P I 1
C52 C 0.3536(4) 1.0101(3) 0.2871(3) 0.0357(10) Uani 0.68 1 d . . P J 1
H52A H 0.422644 1.021622 0.270883 0.043 Uiso 0.68 1 calc R U P J 1
H52B H 0.303014 1.058234 0.274465 0.043 Uiso 0.68 1 calc R U P J 1
C55 C -0.1378(9) 0.9893(9) 0.1052(8) 0.101(3) Uani 0.5 1 d D U P K -1
H55A H -0.099668 1.025934 0.166076 0.152 Uiso 0.5 1 calc R U P K -1
H55B H -0.155025 0.920057 0.098881 0.152 Uiso 0.5 1 calc R U P K -1
H55C H -0.208733 1.014440 0.084747 0.152 Uiso 0.5 1 calc R U P K -1
C56 C -0.0608(12) 1.0006(11) 0.0529(10) 0.077(3) Uani 0.5 1 d D U P K -1
C57 C -0.0835(14) 1.0595(14) 0.0011(12) 0.070(3) Uani 0.5 1 d D U P K -1
H57 H -0.146495 1.094336 -0.000524 0.084 Uiso 0.5 1 calc R U P K -1
C58 C -0.0148(19) 1.0678(19) -0.0481(16) 0.094(5) Uani 0.5 1 d D U P K -1
H58 H -0.032257 1.107602 -0.084326 0.112 Uiso 0.5 1 calc R U P K -1
C59 C 0.0788(18) 1.0198(17) -0.0462(15) 0.115(6) Uani 0.5 1 d D U P K -1
H59 H 0.124759 1.025284 -0.081236 0.138 Uiso 0.5 1 calc R U P K -1
C60 C 0.1038(19) 0.9638(17) 0.0079(17) 0.117(7) Uani 0.5 1 d D U P K -1
H60 H 0.169667 0.932282 0.012509 0.140 Uiso 0.5 1 calc R U P K -1
C61 C 0.0331(16) 0.9535(18) 0.0554(17) 0.095(6) Uani 0.5 1 d D U P K -1
H61 H 0.049649 0.912776 0.090879 0.115 Uiso 0.5 1 calc R U P K -1
C52A C 0.2696(9) 0.9920(7) 0.2878(6) 0.035(2) Uani 0.32 1 d . . P J 2
H52C H 0.196852 0.983872 0.300203 0.042 Uiso 0.32 1 calc R U P J 2
H52D H 0.268888 1.043259 0.259837 0.042 Uiso 0.32 1 calc R U P J 2
C65 C 0.0051(8) 0.4506(7) 0.4376(5) 0.050(2) Uani 0.5 1 d D U P L -1
H65 H 0.025952 0.404160 0.394453 0.061 Uiso 0.5 1 calc R U P L -1
C66 C 0.0876(6) 0.5064(5) 0.5130(5) 0.0435(17) Uani 0.5 1 d D U P L -1
H66 H 0.165928 0.501970 0.520317 0.052 Uiso 0.5 1 calc R U P L -1
C67 C 0.0545(8) 0.5682(6) 0.5770(5) 0.045(2) Uani 0.5 1 d D U P L -1
H67 H 0.110933 0.602914 0.630039 0.054 Uiso 0.5 1 calc R U P L -1
C68 C -0.0558(7) 0.5819(6) 0.5677(5) 0.0518(18) Uani 0.5 1 d D U P L -1
H68 H -0.077697 0.625436 0.612034 0.062 Uiso 0.5 1 calc R U P L -1
C63 C -0.1314(8) 0.5299(6) 0.4918(5) 0.0593(18) Uani 0.5 1 d D U P L -1
C64 C -0.1059(7) 0.4627(6) 0.4257(6) 0.0548(19) Uani 0.5 1 d D U P L -1
H64 H -0.163748 0.426370 0.373949 0.066 Uiso 0.5 1 calc R U P L -1
C62 C -0.2207(7) 0.5098(6) 0.4725(5) 0.0583(18) Uani 0.5 1 d D U P L -1
H62A H -0.240416 0.482061 0.513586 0.087 Uiso 0.5 1 calc R U P L -1
H62B H -0.246305 0.461216 0.415010 0.087 Uiso 0.5 1 calc R U P L -1
H62C H -0.258071 0.567631 0.471122 0.087 Uiso 0.5 1 calc R U P L -1
C49A C 0.7206(10) 0.5431(11) 0.1988(9) 0.033(3) Uani 0.25 1 d . . P I 2
H49C H 0.767921 0.602119 0.201741 0.040 Uiso 0.25 1 calc R U P I 2
H49D H 0.770958 0.495388 0.213029 0.040 Uiso 0.25 1 calc R U P I 2

loop_
_atom_site_aniso_label
_atom_site_aniso_U_11
_atom_site_aniso_U_22
_atom_site_aniso_U_33
_atom_site_aniso_U_23
_atom_site_aniso_U_13
_atom_site_aniso_U_12
Y1 0.01543(13) 0.02287(14) 0.01522(16) 0.00640(10) 0.00245(9) 0.00648(8)
O2 0.0198(8) 0.0288(9) 0.0179(10) 0.0077(7) 0.0029(7) 0.0071(7)
O1 0.0223(9) 0.0296(9) 0.0193(11) 0.0063(8) 0.0073(7) 0.0054(7)
O4 0.0210(9) 0.0302(9) 0.0163(10) 0.0087(7) 0.0021(7) 0.0077(7)
O3 0.0269(9) 0.0253(9) 0.0177(10) 0.0051(7) 0.0039(7) 0.0018(7)
O5 0.0243(9) 0.0322(10) 0.0195(11) 0.0050(8) 0.0041(7) 0.0118(7)
O6 0.0265(9) 0.0276(9) 0.0240(11) 0.0081(8) 0.0063(7) 0.0117(7)
C17 0.0245(13) 0.0263(12) 0.0212(16) 0.0090(11) 0.0082(10) 0.0074(10)
C6 0.0169(12) 0.0341(14) 0.0199(15) 0.0065(11) 0.0038(10) 0.0080(10)
C20 0.0214(13) 0.0318(14) 0.0263(16) 0.0096(12) 0.0080(10) 0.0080(10)
C7 0.0201(12) 0.0390(15) 0.0227(16) 0.0104(12) 0.0042(10) 0.0104(11)
C18 0.0233(12) 0.0251(12) 0.0180(15) 0.0073(10) 0.0060(10) 0.0060(10)
C5 0.0174(11) 0.0283(12) 0.0177(14) 0.0059(10) 0.0050(9) 0.0106(10)
C36 0.0210(12) 0.0315(13) 0.0265(16) 0.0118(11) 0.0075(10) 0.0107(10)
C3 0.0245(13) 0.0297(13) 0.0288(16) 0.0126(12) 0.0070(10) 0.0095(10)
C13 0.0226(12) 0.0241(12) 0.0226(16) 0.0094(11) 0.0067(10) 0.0068(10)
C16 0.0267(13) 0.0317(14) 0.0278(17) 0.0121(12) 0.0130(11) 0.0106(11)
C28 0.0201(12) 0.0290(13) 0.0258(16) 0.0080(11) 0.0085(10) 0.0057(10)
C39 0.0289(14) 0.0393(15) 0.0227(16) 0.0157(12) 0.0074(11) 0.0098(11)
C40 0.0214(12) 0.0281(13) 0.0225(15) 0.0086(11) 0.0059(10) 0.0113(10)
C2 0.0213(13) 0.0386(15) 0.0267(16) 0.0114(12) 0.0029(10) 0.0012(11)
C8 0.0242(13) 0.0353(14) 0.0220(15) 0.0146(12) 0.0065(10) 0.0135(11)
C22 0.0239(13) 0.0359(14) 0.0262(16) 0.0122(12) 0.0059(10) 0.0105(11)
C29 0.0227(13) 0.0303(14) 0.0297(17) 0.0042(12) 0.0087(11) 0.0057(10)
C37 0.0207(13) 0.0493(17) 0.0275(17) 0.0175(13) 0.0017(11) 0.0096(12)
C4 0.0203(12) 0.0298(13) 0.0204(15) 0.0088(11) 0.0051(10) 0.0064(10)
C14 0.0265(13) 0.0306(13) 0.0226(16) 0.0119(11) 0.0051(10) 0.0079(10)
C47 0.0326(15) 0.0292(13) 0.0237(16) 0.0050(11) 0.0105(11) 0.0102(11)
C31 0.0180(12) 0.0415(15) 0.0222(15) 0.0084(12) 0.0045(10) 0.0070(11)
C27 0.0314(14) 0.0286(14) 0.0307(17) 0.0112(12) 0.0092(12) 0.0051(11)
C32 0.0152(11) 0.0332(14) 0.0240(15) 0.0102(11) 0.0067(10) 0.0069(10)
C10 0.0180(11) 0.0250(12) 0.0177(14) 0.0043(10) 0.0033(9) 0.0104(9)
C1 0.0223(12) 0.0366(14) 0.0180(15) 0.0067(11) 0.0047(10) 0.0062(11)
C45 0.0199(12) 0.0329(14) 0.0322(17) 0.0088(12) 0.0071(11) 0.0064(10)
C35 0.0184(12) 0.0348(14) 0.0249(16) 0.0096(12) 0.0065(10) 0.0084(10)
C41 0.0204(12) 0.0253(12) 0.0164(14) 0.0060(10) 0.0031(9) 0.0112(10)
C51 0.0329(15) 0.0405(16) 0.0411(19) 0.0237(14) 0.0122(13) 0.0200(12)
C33 0.0170(11) 0.0313(13) 0.0182(14) 0.0057(11) 0.0068(9) 0.0037(10)
C15 0.0338(14) 0.0330(14) 0.0197(16) 0.0110(12) 0.0101(11) 0.0095(11)
C38 0.0270(14) 0.0522(18) 0.0263(17) 0.0202(14) 0.0027(11) 0.0127(13)
C43 0.0263(13) 0.0281(13) 0.0223(15) 0.0087(11) 0.0073(10) 0.0045(10)
C30 0.0184(12) 0.0412(15) 0.0243(16) 0.0010(12) 0.0076(10) 0.0063(11)
C46 0.0364(15) 0.0291(14) 0.0244(16) 0.0082(12) 0.0083(11) 0.0036(11)
C50 0.0234(13) 0.0376(15) 0.0330(18) 0.0112(13) 0.0021(11) 0.0133(11)
C25 0.0545(19) 0.0359(15) 0.0351(19) 0.0166(14) 0.0221(14) 0.0111(14)
C54 0.0268(13) 0.0298(14) 0.0285(17) 0.0042(12) 0.0101(11) 0.0070(11)
C21 0.0209(13) 0.0372(15) 0.0358(18) 0.0084(13) 0.0046(11) 0.0054(11)
C11 0.0271(15) 0.069(2) 0.0309(19) 0.0259(16) -0.0014(12) 0.0057(14)
C9 0.0226(12) 0.0261(12) 0.0235(15) 0.0087(11) 0.0083(10) 0.0121(10)
C12 0.0240(13) 0.0280(13) 0.0229(15) 0.0095(11) 0.0062(10) 0.0102(10)
C34 0.0349(16) 0.0499(18) 0.0287(18) -0.0011(14) 0.0047(12) 0.0123(14)
C24 0.0331(15) 0.0402(16) 0.0378(19) 0.0210(14) 0.0016(12) 0.0083(12)
C44 0.0344(15) 0.0387(15) 0.0278(17) 0.0124(13) 0.0108(12) 0.0024(12)
C26 0.0476(18) 0.0327(15) 0.040(2) 0.0135(14) 0.0169(14) 0.0092(13)
C23 0.0246(14) 0.0419(16) 0.0381(19) 0.0161(14) 0.0134(12) 0.0114(12)
C19 0.0397(16) 0.0502(18) 0.0235(17) 0.0132(14) 0.0119(12) 0.0135(14)
C53 0.0473(18) 0.0302(15) 0.052(2) 0.0094(14) 0.0223(15) 0.0150(13)
C48 0.0375(17) 0.056(2) 0.046(2) 0.0043(16) 0.0206(15) 0.0173(15)
C42 0.0357(17) 0.092(3) 0.037(2) 0.039(2) -0.0015(14) 0.0079(17)
C49 0.032(2) 0.046(3) 0.050(3) 0.014(2) 0.014(2) 0.023(2)
C52 0.040(3) 0.033(2) 0.044(3) 0.016(2) 0.021(2) 0.0157(19)
C55 0.064(6) 0.096(8) 0.111(9) 0.015(7) 0.005(5) -0.029(5)
C56 0.065(6) 0.060(6) 0.082(8) 0.013(6) -0.005(5) 0.002(5)
C57 0.065(7) 0.046(7) 0.088(8) 0.016(6) 0.010(6) 0.010(6)
C58 0.088(9) 0.074(11) 0.098(10) 0.005(7) 0.024(8) -0.009(7)
C59 0.097(11) 0.107(14) 0.121(13) 0.001(9) 0.043(10) -0.002(8)
C60 0.106(12) 0.081(15) 0.126(13) -0.006(8) 0.019(9) 0.000(10)
C61 0.069(9) 0.071(11) 0.123(12) 0.027(9) -0.003(7) 0.021(9)
C52A 0.040(6) 0.035(5) 0.030(6) 0.008(4) 0.010(4) 0.018(4)
C65 0.066(6) 0.047(5) 0.042(5) 0.017(3) 0.018(4) 0.010(5)
C66 0.060(4) 0.029(3) 0.051(5) 0.020(3) 0.022(3) 0.024(3)
C67 0.063(6) 0.045(5) 0.041(4) 0.025(3) 0.023(4) 0.026(4)
C68 0.059(5) 0.060(5) 0.056(5) 0.031(4) 0.034(3) 0.018(3)
C63 0.081(4) 0.056(4) 0.058(4) 0.040(4) 0.025(4) 0.010(4)
C64 0.061(5) 0.057(5) 0.044(5) 0.026(4) 0.006(4) -0.005(4)
C62 0.075(4) 0.056(4) 0.054(5) 0.027(3) 0.022(4) 0.032(4)
C49A 0.017(6) 0.039(7) 0.037(8) 0.006(6) 0.003(5) 0.004(5)

loop_
_atom_type_symbol
_atom_type_description
_atom_type_scat_dispersion_real
_atom_type_scat_dispersion_imag
_atom_type_scat_source
C C 0.0033 0.0016 'International Tables Vol C Tables 4.2.6.8 and 6.1.1.4'
H H 0.0000 0.0000 'International Tables Vol C Tables 4.2.6.8 and 6.1.1.4'
O O 0.0106 0.0060 'International Tables Vol C Tables 4.2.6.8 and 6.1.1.4'
Y Y -2.7962 3.5667 'International Tables Vol C Tables 4.2.6.8 and 6.1.1.4'

loop_
_geom_angle_atom_site_label_1
_geom_angle_atom_site_label_2
_geom_angle_atom_site_label_3
_geom_angle
_geom_angle_site_symmetry_1
_geom_angle_site_symmetry_3
_geom_angle_publ_flag
O2 Y1 O1 86.59(7) . . ?
O2 Y1 O3 136.97(7) . . ?
O2 Y1 O5 80.86(7) . . ?
O2 Y1 O6 83.26(7) . . ?
O4 Y1 O2 119.00(7) . . ?
O4 Y1 O1 146.64(6) . . ?
O4 Y1 O3 101.23(7) . . ?
O4 Y1 O5 86.88(7) . . ?
O4 Y1 O6 84.49(7) . . ?
O3 Y1 O1 64.33(7) . . ?
O3 Y1 O5 87.12(7) . . ?
O3 Y1 O6 117.19(7) . . ?
O5 Y1 O1 120.16(6) . . ?
O5 Y1 O6 155.37(7) . . ?
O6 Y1 O1 77.31(7) . . ?
C10 O2 Y1 164.39(16) . . ?
Y1 O1 H1 98.1(11) . . ?
C18 O1 Y1 148.13(15) . . ?
C18 O1 H1 107.9(12) . . ?
C41 O4 Y1 153.61(16) . . ?
C33 O3 Y1 132.52(15) . . ?
C47 O5 Y1 122.99(14) . . ?
C47 O5 C50 108.97(19) . . ?
C50 O5 Y1 128.00(16) . . ?
C51 O6 Y1 128.32(17) . . ?
C51 O6 C54 108.2(2) . . ?
C54 O6 Y1 123.01(14) . . ?
C18 C17 C20 122.9(2) . . ?
C16 C17 C20 121.1(2) . . ?
C16 C17 C18 116.1(2) . . ?
C7 C6 H6 118.4 . . ?
C7 C6 C5 123.2(2) . . ?
C5 C6 H6 118.4 . . ?
C22 C20 C17 110.6(2) . . ?
C22 C20 C21 109.0(2) . . ?
C21 C20 C17 111.7(2) . . ?
C23 C20 C17 110.8(2) . . ?
C23 C20 C22 107.8(2) . . ?
C23 C20 C21 106.8(2) . . ?
C6 C7 C11 120.5(3) . . ?
C8 C7 C6 118.0(2) . . ?
C8 C7 C11 121.5(2) . . ?
O1 C18 C17 120.7(2) . . ?
O1 C18 C13 116.8(2) . . ?
C13 C18 C17 122.4(2) . . ?
C6 C5 C4 121.1(2) . . ?
C6 C5 C10 117.2(2) . . ?
C10 C5 C4 121.7(2) . . ?
C37 C36 C35 119.1(2) . . ?
C37 C36 C41 120.3(2) . . ?
C41 C36 C35 120.6(2) . . ?
H3A C3 H3B 109.5 . . ?
H3A C3 H3C 109.5 . . ?
H3B C3 H3C 109.5 . . ?
C4 C3 H3A 109.5 . . ?
C4 C3 H3B 109.5 . . ?
C4 C3 H3C 109.5 . . ?
C18 C13 C12 122.3(2) . . ?
C14 C13 C18 118.1(2) . . ?
C14 C13 C12 119.5(2) . . ?
C17 C16 H16 118.3 . . ?
C17 C16 C15 123.5(2) . . ?
C15 C16 H16 118.3 . . ?
C29 C28 C27 120.6(2) . . ?
C29 C28 C33 117.7(2) . . ?
C33 C28 C27 121.6(2) . . ?
C40 C39 H39 118.4 . . ?
C38 C39 H39 118.4 . . ?
C38 C39 C40 123.3(3) . . ?
C39 C40 C41 117.7(2) . . ?
C39 C40 C43 120.6(2) . . ?
C41 C40 C43 121.7(2) . . ?
H2A C2 H2B 109.5 . . ?
H2A C2 H2C 109.5 . . ?
H2B C2 H2C 109.5 . . ?
C4 C2 H2A 109.5 . . ?
C4 C2 H2B 109.5 . . ?
C4 C2 H2C 109.5 . . ?
C7 C8 H8 118.9 . . ?
C7 C8 C9 122.2(2) . . ?
C9 C8 H8 118.9 . . ?
C20 C22 H22A 109.5 . . ?
C20 C22 H22B 109.5 . . ?
C20 C22 H22C 109.5 . . ?
H22A C22 H22B 109.5 . . ?
H22A C22 H22C 109.5 . . ?
H22B C22 H22C 109.5 . . ?
C28 C29 H29 118.4 . . ?
C30 C29 C28 123.1(3) . . ?
C30 C29 H29 118.4 . . ?
C36 C37 H37 119.2 . . ?
C38 C37 C36 121.6(3) . . ?
C38 C37 H37 119.2 . . ?
C5 C4 C3 110.2(2) . . ?
C5 C4 C2 112.3(2) . . ?
C2 C4 C3 107.0(2) . . ?
C1 C4 C5 110.9(2) . . ?
C1 C4 C3 109.6(2) . . ?
C1 C4 C2 106.6(2) . . ?
C13 C14 H14 118.9 . . ?
C13 C14 C15 122.3(2) . . ?
C15 C14 H14 118.9 . . ?
O5 C47 H47A 110.8 . . ?
O5 C47 H47B 110.8 . . ?
O5 C47 C48 104.9(2) . . ?
H47A C47 H47B 108.8 . . ?
C48 C47 H47A 110.8 . . ?
C48 C47 H47B 110.8 . . ?
C32 C31 H31 119.0 . . ?
C30 C31 H31 119.0 . . ?
C30 C31 C32 122.0(3) . . ?
C25 C27 C28 109.8(2) . . ?
C24 C27 C28 110.5(2) . . ?
C24 C27 C25 109.4(3) . . ?
C26 C27 C28 112.5(2) . . ?
C26 C27 C25 106.9(2) . . ?
C26 C27 C24 107.6(2) . . ?
C31 C32 C35 118.7(2) . . ?
C31 C32 C33 119.5(2) . . ?
C33 C32 C35 121.6(2) . . ?
O2 C10 C5 121.3(2) . . ?
O2 C10 C9 118.5(2) . . ?
C9 C10 C5 120.2(2) . . ?
C4 C1 H1A 109.5 . . ?
C4 C1 H1B 109.5 . . ?
C4 C1 H1C 109.5 . . ?
H1A C1 H1B 109.5 . . ?
H1A C1 H1C 109.5 . . ?
H1B C1 H1C 109.5 . . ?
H45A C45 H45B 109.5 . . ?
H45A C45 H45C 109.5 . . ?
H45B C45 H45C 109.5 . . ?
C43 C45 H45A 109.5 . . ?
C43 C45 H45B 109.5 . . ?
C43 C45 H45C 109.5 . . ?
C36 C35 C32 115.5(2) . . ?
C36 C35 H35A 108.4 . . ?
C36 C35 H35B 108.4 . . ?
C32 C35 H35A 108.4 . . ?
C32 C35 H35B 108.4 . . ?
H35A C35 H35B 107.5 . . ?
O4 C41 C36 118.6(2) . . ?
O4 C41 C40 122.1(2) . . ?
C36 C41 C40 119.3(2) . . ?
O6 C51 H51A 111.4 . . ?
O6 C51 H51B 111.4 . . ?
O6 C51 H51C 109.3 . . ?
O6 C51 H51D 109.3 . . ?
O6 C51 C52 101.6(3) . . ?
H51A C51 H51B 109.3 . . ?
H51C C51 H51D 107.9 . . ?
C52 C51 H51A 111.4 . . ?
C52 C51 H51B 111.4 . . ?
C52A C51 O6 111.8(4) . . ?
C52A C51 H51C 109.3 . . ?
C52A C51 H51D 109.3 . . ?
O3 C33 C28 121.5(2) . . ?
O3 C33 C32 119.0(2) . . ?
C32 C33 C28 119.5(2) . . ?
C16 C15 C19 120.9(3) . . ?
C14 C15 C16 117.6(3) . . ?
C14 C15 C19 121.5(2) . . ?
C39 C38 C42 121.2(3) . . ?
C37 C38 C39 117.8(2) . . ?
C37 C38 C42 121.0(3) . . ?
C40 C43 C45 110.7(2) . . ?
C40 C43 C46 109.8(2) . . ?
C40 C43 C44 112.2(2) . . ?
C45 C43 C44 106.5(2) . . ?
C46 C43 C45 109.8(2) . . ?
C46 C43 C44 107.7(2) . . ?
C29 C30 C34 121.2(3) . . ?
C31 C30 C29 117.7(3) . . ?
C31 C30 C34 121.1(3) . . ?
C43 C46 H46A 109.5 . . ?
C43 C46 H46B 109.5 . . ?
C43 C46 H46C 109.5 . . ?
H46A C46 H46B 109.5 . . ?
H46A C46 H46C 109.5 . . ?
H46B C46 H46C 109.5 . . ?
O5 C50 H50A 110.5 . . ?
O5 C50 H50B 110.5 . . ?
O5 C50 H50C 111.4 . . ?
O5 C50 H50D 111.4 . . ?
O5 C50 C49 106.1(3) . . ?
O5 C50 C49A 101.9(5) . . ?
H50A C50 H50B 108.7 . . ?
H50C C50 H50D 109.3 . . ?
C49 C50 H50A 110.5 . . ?
C49 C50 H50B 110.5 . . ?
C49A C50 H50C 111.4 . . ?
C49A C50 H50D 111.4 . . ?
C27 C25 H25A 109.5 . . ?
C27 C25 H25B 109.5 . . ?
C27 C25 H25C 109.5 . . ?
H25A C25 H25B 109.5 . . ?
H25A C25 H25C 109.5 . . ?
H25B C25 H25C 109.5 . . ?
O6 C54 H54A 110.5 . . ?
O6 C54 H54B 110.5 . . ?
O6 C54 C53 106.1(2) . . ?
H54A C54 H54B 108.7 . . ?
C53 C54 H54A 110.5 . . ?
C53 C54 H54B 110.5 . . ?
C20 C21 H21A 109.5 . . ?
C20 C21 H21B 109.5 . . ?
C20 C21 H21C 109.5 . . ?
H21A C21 H21B 109.5 . . ?
H21A C21 H21C 109.5 . . ?
H21B C21 H21C 109.5 . . ?
C7 C11 H11A 109.5 . . ?
C7 C11 H11B 109.5 . . ?
C7 C11 H11C 109.5 . . ?
H11A C11 H11B 109.5 . . ?
H11A C11 H11C 109.5 . . ?
H11B C11 H11C 109.5 . . ?
C8 C9 C10 119.2(2) . . ?
C8 C9 C12 120.0(2) . . ?
C10 C9 C12 120.8(2) . . ?
C13 C12 H12A 108.2 . . ?
C13 C12 H12B 108.2 . . ?
C9 C12 C13 116.3(2) . . ?
C9 C12 H12A 108.2 . . ?
C9 C12 H12B 108.2 . . ?
H12A C12 H12B 107.4 . . ?
C30 C34 H34A 109.5 . . ?
C30 C34 H34B 109.5 . . ?
C30 C34 H34C 109.5 . . ?
H34A C34 H34B 109.5 . . ?
H34A C34 H34C 109.5 . . ?
H34B C34 H34C 109.5 . . ?
C27 C24 H24A 109.5 . . ?
C27 C24 H24B 109.5 . . ?
C27 C24 H24C 109.5 . . ?
H24A C24 H24B 109.5 . . ?
H24A C24 H24C 109.5 . . ?
H24B C24 H24C 109.5 . . ?
C43 C44 H44A 109.5 . . ?
C43 C44 H44B 109.5 . . ?
C43 C44 H44C 109.5 . . ?
H44A C44 H44B 109.5 . . ?
H44A C44 H44C 109.5 . . ?
H44B C44 H44C 109.5 . . ?
C27 C26 H26A 109.5 . . ?
C27 C26 H26B 109.5 . . ?
C27 C26 H26C 109.5 . . ?
H26A C26 H26B 109.5 . . ?
H26A C26 H26C 109.5 . . ?
H26B C26 H26C 109.5 . . ?
C20 C23 H23A 109.5 . . ?
C20 C23 H23B 109.5 . . ?
C20 C23 H23C 109.5 . . ?
H23A C23 H23B 109.5 . . ?
H23A C23 H23C 109.5 . . ?
H23B C23 H23C 109.5 . . ?
C15 C19 H19A 109.5 . . ?
C15 C19 H19B 109.5 . . ?
C15 C19 H19C 109.5 . . ?
H19A C19 H19B 109.5 . . ?
H19A C19 H19C 109.5 . . ?
H19B C19 H19C 109.5 . . ?
C54 C53 H53A 110.5 . . ?
C54 C53 H53B 110.5 . . ?
C54 C53 H53C 112.0 . . ?
C54 C53 H53D 112.0 . . ?
C54 C53 C52A 98.8(4) . . ?
H53A C53 H53B 108.7 . . ?
H53C C53 H53D 109.7 . . ?
C52 C53 C54 106.3(3) . . ?
C52 C53 H53A 110.5 . . ?
C52 C53 H53B 110.5 . . ?
C52A C53 H53C 112.0 . . ?
C52A C53 H53D 112.0 . . ?
C47 C48 H48A 111.4 . . ?
C47 C48 H48B 111.4 . . ?
C47 C48 H48C 109.8 . . ?
C47 C48 H48D 109.8 . . ?
C47 C48 C49 101.7(3) . . ?
H48A C48 H48B 109.3 . . ?
H48C C48 H48D 108.2 . . ?
C49 C48 H48A 111.4 . . ?
C49 C48 H48B 111.4 . . ?
C49A C48 C47 109.5(5) . . ?
C49A C48 H48C 109.8 . . ?
C49A C48 H48D 109.8 . . ?
C38 C42 H42A 109.5 . . ?
C38 C42 H42B 109.5 . . ?
C38 C42 H42C 109.5 . . ?
H42A C42 H42B 109.5 . . ?
H42A C42 H42C 109.5 . . ?
H42B C42 H42C 109.5 . . ?
C50 C49 C48 104.1(3) . . ?
C50 C49 H49A 110.9 . . ?
C50 C49 H49B 110.9 . . ?
C48 C49 H49A 110.9 . . ?
C48 C49 H49B 110.9 . . ?
H49A C49 H49B 109.0 . . ?
C51 C52 H52A 110.9 . . ?
C51 C52 H52B 110.9 . . ?
C53 C52 C51 104.2(3) . . ?
C53 C52 H52A 110.9 . . ?
C53 C52 H52B 110.9 . . ?
H52A C52 H52B 108.9 . . ?
H55A C55 H55B 109.5 . . ?
H55A C55 H55C 109.5 . . ?
H55B C55 H55C 109.5 . . ?
C56 C55 H55A 109.5 . . ?
C56 C55 H55B 109.5 . . ?
C56 C55 H55C 109.5 . . ?
C57 C56 C55 120.2(9) . . ?
C61 C56 C55 121.6(9) . . ?
C61 C56 C57 118.3(9) . . ?
C56 C57 H57 120.0 . . ?
C58 C57 C56 120.1(10) . . ?
C58 C57 H57 120.0 . . ?
C57 C58 H58 119.2 . . ?
C57 C58 C59 121.7(11) . . ?
C59 C58 H58 119.2 . . ?
C58 C59 H59 120.9 . . ?
C58 C59 C60 118.3(11) . . ?
C60 C59 H59 120.9 . . ?
C59 C60 H60 120.1 . . ?
C61 C60 C59 119.9(11) . . ?
C61 C60 H60 120.1 . . ?
C56 C61 C60 121.8(10) . . ?
C56 C61 H61 119.1 . . ?
C60 C61 H61 119.1 . . ?
C51 C52A C53 100.1(5) . . ?
C51 C52A H52C 111.8 . . ?
C51 C52A H52D 111.8 . . ?
C53 C52A H52C 111.8 . . ?
C53 C52A H52D 111.8 . . ?
H52C C52A H52D 109.5 . . ?
C66 C65 H65 120.1 . . ?
C64 C65 H65 120.1 . . ?
C64 C65 C66 119.8(8) . . ?
C65 C66 H66 120.5 . . ?
C67 C66 C65 118.9(7) . . ?
C67 C66 H66 120.5 . . ?
C66 C67 H67 118.6 . . ?
C68 C67 C66 122.9(8) . . ?
C68 C67 H67 118.6 . . ?
C67 C68 H68 122.2 . . ?
C63 C68 C67 115.6(8) . . ?
C63 C68 H68 122.2 . . ?
C68 C63 C64 125.2(8) . . ?
C62 C63 C68 132.0(10) . . ?
C62 C63 C64 100.1(8) . . ?
C65 C64 C63 117.4(8) . . ?
C65 C64 H64 121.3 . . ?
C63 C64 H64 121.3 . . ?
C63 C62 H62A 109.5 . . ?
C63 C62 H62B 109.5 . . ?
C63 C62 H62C 109.5 . . ?
H62A C62 H62B 109.5 . . ?
H62A C62 H62C 109.5 . . ?
H62B C62 H62C 109.5 . . ?
C50 C49A H49C 110.9 . . ?
C50 C49A H49D 110.9 . . ?
C48 C49A C50 104.4(7) . . ?
C48 C49A H49C 110.9 . . ?
C48 C49A H49D 110.9 . . ?
H49C C49A H49D 108.9 . . ?

loop_
_geom_bond_atom_site_label_1
_geom_bond_atom_site_label_2
_geom_bond_distance
_geom_bond_site_symmetry_2
_geom_bond_publ_flag
Y1 O2 2.109(2) . ?
Y1 O1 2.4105(18) . ?
Y1 O4 2.1091(18) . ?
Y1 O3 2.1983(19) . ?
Y1 O5 2.3728(19) . ?
Y1 O6 2.3872(18) . ?
O2 C10 1.333(3) . ?
O1 H1 0.845(9) . ?
O1 C18 1.392(3) . ?
O4 C41 1.340(3) . ?
O3 C33 1.354(3) . ?
O5 C47 1.455(3) . ?
O5 C50 1.460(3) . ?
O6 C51 1.456(3) . ?
O6 C54 1.462(3) . ?
C17 C20 1.549(3) . ?
C17 C18 1.412(4) . ?
C17 C16 1.390(4) . ?
C6 H6 0.9500 . ?
C6 C7 1.388(4) . ?
C6 C5 1.409(3) . ?
C20 C22 1.535(4) . ?
C20 C21 1.544(4) . ?
C20 C23 1.534(4) . ?
C7 C8 1.382(4) . ?
C7 C11 1.514(4) . ?
C18 C13 1.404(3) . ?
C5 C4 1.532(4) . ?
C5 C10 1.421(4) . ?
C36 C37 1.387(4) . ?
C36 C35 1.511(4) . ?
C36 C41 1.414(4) . ?
C3 H3A 0.9800 . ?
C3 H3B 0.9800 . ?
C3 H3C 0.9800 . ?
C3 C4 1.540(3) . ?
C13 C14 1.379(4) . ?
C13 C12 1.526(3) . ?
C16 H16 0.9500 . ?
C16 C15 1.399(4) . ?
C28 C29 1.394(4) . ?
C28 C27 1.543(4) . ?
C28 C33 1.419(4) . ?
C39 H39 0.9500 . ?
C39 C40 1.404(4) . ?
C39 C38 1.390(4) . ?
C40 C41 1.415(4) . ?
C40 C43 1.532(4) . ?
C2 H2A 0.9800 . ?
C2 H2B 0.9800 . ?
C2 H2C 0.9800 . ?
C2 C4 1.534(4) . ?
C8 H8 0.9500 . ?
C8 C9 1.393(4) . ?
C22 H22A 0.9800 . ?
C22 H22B 0.9800 . ?
C22 H22C 0.9800 . ?
C29 H29 0.9500 . ?
C29 C30 1.391(4) . ?
C37 H37 0.9500 . ?
C37 C38 1.384(4) . ?
C4 C1 1.530(4) . ?
C14 H14 0.9500 . ?
C14 C15 1.392(4) . ?
C47 H47A 0.9900 . ?
C47 H47B 0.9900 . ?
C47 C48 1.502(4) . ?
C31 H31 0.9500 . ?
C31 C32 1.387(4) . ?
C31 C30 1.385(4) . ?
C27 C25 1.537(4) . ?
C27 C24 1.535(4) . ?
C27 C26 1.531(4) . ?
C32 C35 1.525(4) . ?
C32 C33 1.411(4) . ?
C10 C9 1.415(4) . ?
C1 H1A 0.9800 . ?
C1 H1B 0.9800 . ?
C1 H1C 0.9800 . ?
C45 H45A 0.9800 . ?
C45 H45B 0.9800 . ?
C45 H45C 0.9800 . ?
C45 C43 1.540(4) . ?
C35 H35A 0.9900 . ?
C35 H35B 0.9900 . ?
C51 H51A 0.9900 . ?
C51 H51B 0.9900 . ?
C51 H51C 0.9900 . ?
C51 H51D 0.9900 . ?
C51 C52 1.555(6) . ?
C51 C52A 1.397(9) . ?
C15 C19 1.501(4) . ?
C38 C42 1.512(4) . ?
C43 C46 1.533(4) . ?
C43 C44 1.541(4) . ?
C30 C34 1.502(4) . ?
C46 H46A 0.9800 . ?
C46 H46B 0.9800 . ?
C46 H46C 0.9800 . ?
C50 H50A 0.9900 . ?
C50 H50B 0.9900 . ?
C50 H50C 0.9900 . ?
C50 H50D 0.9900 . ?
C50 C49 1.500(5) . ?
C50 C49A 1.577(13) . ?
C25 H25A 0.9800 . ?
C25 H25B 0.9800 . ?
C25 H25C 0.9800 . ?
C54 H54A 0.9900 . ?
C54 H54B 0.9900 . ?
C54 C53 1.514(4) . ?
C21 H21A 0.9800 . ?
C21 H21B 0.9800 . ?
C21 H21C 0.9800 . ?
C11 H11A 0.9800 . ?
C11 H11B 0.9800 . ?
C11 H11C 0.9800 . ?
C9 C12 1.510(4) . ?
C12 H12A 0.9900 . ?
C12 H12B 0.9900 . ?
C34 H34A 0.9800 . ?
C34 H34B 0.9800 . ?
C34 H34C 0.9800 . ?
C24 H24A 0.9800 . ?
C24 H24B 0.9800 . ?
C24 H24C 0.9800 . ?
C44 H44A 0.9800 . ?
C44 H44B 0.9800 . ?
C44 H44C 0.9800 . ?
C26 H26A 0.9800 . ?
C26 H26B 0.9800 . ?
C26 H26C 0.9800 . ?
C23 H23A 0.9800 . ?
C23 H23B 0.9800 . ?
C23 H23C 0.9800 . ?
C19 H19A 0.9800 . ?
C19 H19B 0.9800 . ?
C19 H19C 0.9800 . ?
C53 H53A 0.9900 . ?
C53 H53B 0.9900 . ?
C53 H53C 0.9900 . ?
C53 H53D 0.9900 . ?
C53 C52 1.464(6) . ?
C53 C52A 1.700(10) . ?
C48 H48A 0.9900 . ?
C48 H48B 0.9900 . ?
C48 H48C 0.9900 . ?
C48 H48D 0.9900 . ?
C48 C49 1.530(6) . ?
C48 C49A 1.445(13) . ?
C42 H42A 0.9800 . ?
C42 H42B 0.9800 . ?
C42 H42C 0.9800 . ?
C49 H49A 0.9900 . ?
C49 H49B 0.9900 . ?
C52 H52A 0.9900 . ?
C52 H52B 0.9900 . ?
C55 H55A 0.9800 . ?
C55 H55B 0.9800 . ?
C55 H55C 0.9800 . ?
C55 C56 1.511(15) . ?
C56 C57 1.380(9) . ?
C56 C61 1.375(10) . ?
C57 H57 0.9500 . ?
C57 C58 1.377(10) . ?
C58 H58 0.9500 . ?
C58 C59 1.380(10) . ?
C59 H59 0.9500 . ?
C59 C60 1.380(11) . ?
C60 H60 0.9500 . ?
C60 C61 1.380(10) . ?
C61 H61 0.9500 . ?
C52A H52C 0.9900 . ?
C52A H52D 0.9900 . ?
C65 H65 0.9500 . ?
C65 C66 1.385(8) . ?
C65 C64 1.360(9) . ?
C66 H66 0.9500 . ?
C66 C67 1.376(9) . ?
C67 H67 0.9500 . ?
C67 C68 1.361(9) . ?
C68 H68 0.9500 . ?
C68 C63 1.340(8) . ?
C63 C64 1.386(9) . ?
C63 C62 1.059(10) . ?
C64 H64 0.9500 . ?
C62 H62A 0.9800 . ?
C62 H62B 0.9800 . ?
C62 H62C 0.9800 . ?
C49A H49C 0.9900 . ?
C49A H49D 0.9900 . ?

loop_
_geom_torsion_atom_site_label_1
_geom_torsion_atom_site_label_2
_geom_torsion_atom_site_label_3
_geom_torsion_atom_site_label_4
_geom_torsion
_geom_torsion_site_symmetry_1
_geom_torsion_site_symmetry_2
_geom_torsion_site_symmetry_3
_geom_torsion_site_symmetry_4
_geom_torsion_publ_flag
Y1 O2 C10 C5 169.1(5) . . . . ?
Y1 O2 C10 C9 -10.4(7) . . . . ?
Y1 O1 C18 C17 137.0(2) . . . . ?
Y1 O1 C18 C13 -40.8(4) . . . . ?
Y1 O4 C41 C36 -9.0(5) . . . . ?
Y1 O4 C41 C40 170.9(2) . . . . ?
Y1 O3 C33 C28 129.0(2) . . . . ?
Y1 O3 C33 C32 -51.5(3) . . . . ?
Y1 O5 C47 C48 158.58(19) . . . . ?
Y1 O5 C50 C49 178.3(3) . . . . ?
Y1 O5 C50 C49A -150.1(6) . . . . ?
Y1 O6 C51 C52 -138.5(2) . . . . ?
Y1 O6 C51 C52A 179.0(5) . . . . ?
Y1 O6 C54 C53 154.07(17) . . . . ?
O2 C10 C9 C8 178.9(2) . . . . ?
O2 C10 C9 C12 0.7(3) . . . . ?
O1 C18 C13 C14 173.9(2) . . . . ?
O1 C18 C13 C12 -10.9(3) . . . . ?
O5 C47 C48 C49 36.2(4) . . . . ?
O5 C47 C48 C49A 4.0(8) . . . . ?
O5 C50 C49 C48 21.9(4) . . . . ?
O5 C50 C49A C48 -28.6(9) . . . . ?
O6 C51 C52 C53 -36.4(3) . . . . ?
O6 C51 C52A C53 28.6(7) . . . . ?
O6 C54 C53 C52 -5.7(3) . . . . ?
O6 C54 C53 C52A 33.0(4) . . . . ?
C17 C18 C13 C14 -3.8(4) . . . . ?
C17 C18 C13 C12 171.4(2) . . . . ?
C17 C16 C15 C14 -2.0(4) . . . . ?
C17 C16 C15 C19 -179.8(3) . . . . ?
C6 C7 C8 C9 -1.1(4) . . . . ?
C6 C5 C4 C3 -118.1(3) . . . . ?
C6 C5 C4 C2 1.2(3) . . . . ?
C6 C5 C4 C1 120.4(3) . . . . ?
C6 C5 C10 O2 -179.9(2) . . . . ?
C6 C5 C10 C9 -0.4(3) . . . . ?
C20 C17 C18 O1 5.2(4) . . . . ?
C20 C17 C18 C13 -177.2(2) . . . . ?
C20 C17 C16 C15 -179.9(2) . . . . ?
C7 C6 C5 C4 -178.9(2) . . . . ?
C7 C6 C5 C10 0.8(4) . . . . ?
C7 C8 C9 C10 1.4(4) . . . . ?
C7 C8 C9 C12 179.6(2) . . . . ?
C18 C17 C20 C22 -68.7(3) . . . . ?
C18 C17 C20 C21 52.9(3) . . . . ?
C18 C17 C20 C23 171.8(2) . . . . ?
C18 C17 C16 C15 0.5(4) . . . . ?
C18 C13 C14 C15 2.2(4) . . . . ?
C18 C13 C12 C9 113.2(3) . . . . ?
C5 C6 C7 C8 0.0(4) . . . . ?
C5 C6 C7 C11 178.5(3) . . . . ?
C5 C10 C9 C8 -0.6(4) . . . . ?
C5 C10 C9 C12 -178.8(2) . . . . ?
C36 C37 C38 C39 -0.6(5) . . . . ?
C36 C37 C38 C42 -179.0(3) . . . . ?
C13 C14 C15 C16 0.5(4) . . . . ?
C13 C14 C15 C19 178.4(3) . . . . ?
C16 C17 C20 C22 111.8(3) . . . . ?
C16 C17 C20 C21 -126.7(3) . . . . ?
C16 C17 C20 C23 -7.8(3) . . . . ?
C16 C17 C18 O1 -175.2(2) . . . . ?
C16 C17 C18 C13 2.4(4) . . . . ?
C28 C29 C30 C31 -3.6(4) . . . . ?
C28 C29 C30 C34 178.2(3) . . . . ?
C39 C40 C41 O4 179.8(2) . . . . ?
C39 C40 C41 C36 -0.3(4) . . . . ?
C39 C40 C43 C45 -121.9(3) . . . . ?
C39 C40 C43 C46 116.7(3) . . . . ?
C39 C40 C43 C44 -3.1(3) . . . . ?
C40 C39 C38 C37 -0.4(5) . . . . ?
C40 C39 C38 C42 178.0(3) . . . . ?
C8 C9 C12 C13 90.8(3) . . . . ?
C29 C28 C27 C25 -123.7(3) . . . . ?
C29 C28 C27 C24 115.6(3) . . . . ?
C29 C28 C27 C26 -4.7(4) . . . . ?
C29 C28 C33 O3 -174.2(2) . . . . ?
C29 C28 C33 C32 6.2(4) . . . . ?
C37 C36 C35 C32 95.5(3) . . . . ?
C37 C36 C41 O4 179.3(2) . . . . ?
C37 C36 C41 C40 -0.6(4) . . . . ?
C4 C5 C10 O2 -0.2(4) . . . . ?
C4 C5 C10 C9 179.2(2) . . . . ?
C14 C13 C12 C9 -71.7(3) . . . . ?
C47 O5 C50 C49 0.8(4) . . . . ?
C47 O5 C50 C49A 32.3(6) . . . . ?
C47 C48 C49 C50 -35.5(4) . . . . ?
C47 C48 C49A C50 15.3(10) . . . . ?
C31 C32 C35 C36 -61.6(3) . . . . ?
C31 C32 C33 O3 173.8(2) . . . . ?
C31 C32 C33 C28 -6.6(4) . . . . ?
C27 C28 C29 C30 177.6(2) . . . . ?
C27 C28 C33 O3 7.1(4) . . . . ?
C27 C28 C33 C32 -172.4(2) . . . . ?
C32 C31 C30 C29 3.3(4) . . . . ?
C32 C31 C30 C34 -178.5(2) . . . . ?
C10 C5 C4 C3 62.2(3) . . . . ?
C10 C5 C4 C2 -178.5(2) . . . . ?
C10 C5 C4 C1 -59.3(3) . . . . ?
C10 C9 C12 C13 -91.0(3) . . . . ?
C35 C36 C37 C38 -178.8(3) . . . . ?
C35 C36 C41 O4 -0.9(4) . . . . ?
C35 C36 C41 C40 179.2(2) . . . . ?
C35 C32 C33 O3 -10.3(3) . . . . ?
C35 C32 C33 C28 169.2(2) . . . . ?
C41 C36 C37 C38 1.1(4) . . . . ?
C41 C36 C35 C32 -84.4(3) . . . . ?
C41 C40 C43 C45 59.8(3) . . . . ?
C41 C40 C43 C46 -61.6(3) . . . . ?
C41 C40 C43 C44 178.6(2) . . . . ?
C51 O6 C54 C53 -18.5(3) . . . . ?
C33 C28 C29 C30 -1.1(4) . . . . ?
C33 C28 C27 C25 55.0(3) . . . . ?
C33 C28 C27 C24 -65.8(3) . . . . ?
C33 C28 C27 C26 173.9(2) . . . . ?
C33 C32 C35 C36 122.5(3) . . . . ?
C38 C39 C40 C41 0.8(4) . . . . ?
C38 C39 C40 C43 -177.5(3) . . . . ?
C43 C40 C41 O4 -1.9(4) . . . . ?
C43 C40 C41 C36 178.0(2) . . . . ?
C30 C31 C32 C35 -174.2(2) . . . . ?
C30 C31 C32 C33 1.8(4) . . . . ?
C50 O5 C47 C48 -23.7(3) . . . . ?
C54 O6 C51 C52 33.6(3) . . . . ?
C54 O6 C51 C52A -9.0(6) . . . . ?
C54 C53 C52 C51 25.7(4) . . . . ?
C54 C53 C52A C51 -37.2(6) . . . . ?
C11 C7 C8 C9 -179.6(3) . . . . ?
C12 C13 C14 C15 -173.1(2) . . . . ?
C55 C56 C57 C58 -178.4(15) . . . . ?
C55 C56 C61 C60 -179.8(17) . . . . ?
C56 C57 C58 C59 -1(3) . . . . ?
C57 C56 C61 C60 0(3) . . . . ?
C57 C58 C59 C60 -1(3) . . . . ?
C58 C59 C60 C61 3(3) . . . . ?
C59 C60 C61 C56 -2(3) . . . . ?
C61 C56 C57 C58 1.8(17) . . . . ?
C65 C66 C67 C68 -4.3(11) . . . . ?
C66 C65 C64 C63 -1.5(10) . . . . ?
C66 C67 C68 C63 0.8(11) . . . . ?
C67 C68 C63 C64 2.5(11) . . . . ?
C67 C68 C63 C62 160.0(10) . . . . ?
C68 C63 C64 C65 -2.2(11) . . . . ?
C64 C65 C66 C67 4.5(10) . . . . ?
C62 C63 C64 C65 -165.4(8) . . . . ?
